data_1527503
loop_
_publ_author_name
'Herdtweck, E.'
'Babel, D.'

_publ_section_title
;
 Roentgenographische Einkristallstrukturbestimmungen an den Kalium
 Kupfer(II) Fluoriden K2 Cu F4 und K3 Cu2 F7
;
_journal_name_full 'Zeitschrift fuer Anorganische und Allgemeine Chemie'
_journal_page_first 113
_journal_page_last 122
_journal_volume 474
_journal_year 1981
_chemical_formula_sum 'Cu2 F7 K3'
_chemical_name_systematic 'K3 Cu2 F7'
_space_group_IT_number 139
_symmetry_space_group_name_Hall '-I 4 2'
_symmetry_space_group_name_H-M 'I 4/m m m'
_cell_angle_alpha 90
_cell_angle_beta 90
_cell_angle_gamma 90
_cell_formula_units_Z 2
_cell_length_a 4.156
_cell_length_b 4.156
_cell_length_c 20.52
_cell_volume 354.428
_citation_journal_id_ASTM ZAACAB
_cod_data_source_file Herdtweck_ZAACAB_1981_1416.cif
_cod_data_source_block Cu2F7K3
_cod_original_cell_volume 354.4284
_cod_database_code 1527503

loop_
_symmetry_equiv_pos_as_xyz
x,y,z
-y,x,z
-x,-y,z
y,-x,z
x,-y,-z
y,x,-z
-x,y,-z
-y,-x,-z
-x,-y,-z
y,-x,-z
x,y,-z
-y,x,-z
-x,y,z
-y,-x,z
x,-y,z
y,x,z
x+1/2,y+1/2,z+1/2
-y+1/2,x+1/2,z+1/2
-x+1/2,-y+1/2,z+1/2
y+1/2,-x+1/2,z+1/2
x+1/2,-y+1/2,-z+1/2
y+1/2,x+1/2,-z+1/2
-x+1/2,y+1/2,-z+1/2
-y+1/2,-x+1/2,-z+1/2
-x+1/2,-y+1/2,-z+1/2
y+1/2,-x+1/2,-z+1/2
x+1/2,y+1/2,-z+1/2
-y+1/2,x+1/2,-z+1/2
-x+1/2,y+1/2,z+1/2
-y+1/2,-x+1/2,z+1/2
x+1/2,-y+1/2,z+1/2
y+1/2,x+1/2,z+1/2

loop_
_atom_site_label
_atom_site_type_symbol
_atom_site_fract_x
_atom_site_fract_y
_atom_site_fract_z
_atom_site_occupancy
_atom_site_U_iso_or_equiv
F1 F-1 0 0 0.1898 1 0.0
K1 K+1 0 0 0.3171 1 0.0
K2 K+1 0 0 0.5 1 0.0
F3 F-1 0.5 0 0.0942 1 0.0
F2 F-1 0 0 0 1 0.0
Cu1 Cu+2 0 0 0.0959 1 0.0
